data_2206841
loop_
_publ_author_name
'Hu, Shengli'
'She, Neng-Fang'
'Wu, An-Xin'

_publ_section_title
;
 (2<i>RS</i>,3<i>SR</i>)-Diethyl
 2,3-bis(1,3-benzodioxole-5-carbonyl)succinate
;
_journal_coeditor_code AT6029
_journal_issue 10
_journal_name_full 'Acta Crystallographica Section E'
_journal_page_first o3317
_journal_page_last o3318
_journal_paper_doi 10.1107/S1600536805029144
_journal_volume 61
_journal_year 2005
_chemical_formula_iupac 'C24 H22 O10'
_chemical_formula_moiety 'C24 H22 O10'
_chemical_formula_sum 'C24 H22 O10'
_chemical_formula_weight 470.42
_chemical_name_systematic
;
(2RS,3SR)-Diethyl 2,3-bis(1,3-benzodioxole-5-carbonyl)succinate
;
_space_group_IT_number 14
_symmetry_cell_setting monoclinic
_symmetry_space_group_name_Hall '-P 2yn'
_symmetry_space_group_name_H-M 'P 1 21/n 1'
_atom_sites_solution_hydrogens geom
_atom_sites_solution_primary direct
_atom_sites_solution_secondary difmap
_audit_creation_method SHELXL-97
_cell_angle_alpha 90.00
_cell_angle_beta 96.778(2)
_cell_angle_gamma 90.00
_cell_formula_units_Z 2
_cell_length_a 8.0043(10)
_cell_length_b 9.5866(13)
_cell_length_c 14.6977(19)
_cell_measurement_reflns_used 1024
_cell_measurement_temperature 292(2)
_cell_measurement_theta_max 19.51
_cell_measurement_theta_min 2.77
_cell_volume 1119.9(3)
_computing_cell_refinement SMART
_computing_data_collection 'SMART (Bruker, 2001)'
_computing_data_reduction 'SAINT-Plus (Bruker, 2001)'
_computing_molecular_graphics 'PLATON (Spek, 2003)'
_computing_publication_material PLATON
_computing_structure_refinement 'SHELXL97 (Sheldrick, 1997)'
_computing_structure_solution 'SHELXS97 (Sheldrick, 1997)'
_diffrn_ambient_temperature 292(2)
_diffrn_measured_fraction_theta_full 0.994
_diffrn_measured_fraction_theta_max 0.994
_diffrn_measurement_device_type 'Bruker SMART CCD area-detector'
_diffrn_measurement_method '\f and \w'
_diffrn_radiation_monochromator graphite
_diffrn_radiation_source 'fine-focus sealed tube'
_diffrn_radiation_type MoK\a
_diffrn_radiation_wavelength 0.71073
_diffrn_reflns_av_R_equivalents 0.032
_diffrn_reflns_av_sigmaI/netI 0.042
_diffrn_reflns_limit_h_max 9
_diffrn_reflns_limit_h_min -7
_diffrn_reflns_limit_k_max 11
_diffrn_reflns_limit_k_min -11
_diffrn_reflns_limit_l_max 18
_diffrn_reflns_limit_l_min -18
_diffrn_reflns_number 5842
_diffrn_reflns_theta_full 26.00
_diffrn_reflns_theta_max 26.00
_diffrn_reflns_theta_min 2.54
_diffrn_standards_number 0
_exptl_absorpt_coefficient_mu 0.110
_exptl_absorpt_correction_T_max 0.9869
_exptl_absorpt_correction_T_min 0.9678
_exptl_absorpt_correction_type multi-scan
_exptl_absorpt_process_details '(SADABS; Sheldrick, 1996)'
_exptl_crystal_colour colorless
_exptl_crystal_density_diffrn 1.395
_exptl_crystal_density_method 'not measured'
_exptl_crystal_description block
_exptl_crystal_F_000 492
_exptl_crystal_size_max 0.30
_exptl_crystal_size_mid 0.20
_exptl_crystal_size_min 0.12
_refine_diff_density_max 0.24
_refine_diff_density_min -0.14
_refine_ls_extinction_method none
_refine_ls_goodness_of_fit_ref 1.03
_refine_ls_hydrogen_treatment constr
_refine_ls_matrix_type full
_refine_ls_number_parameters 155
_refine_ls_number_reflns 2189
_refine_ls_number_restraints 1
_refine_ls_restrained_S_all 1.04
_refine_ls_R_factor_all 0.109
_refine_ls_R_factor_gt 0.060
_refine_ls_shift/su_max 0.000
_refine_ls_shift/su_mean 0.000
_refine_ls_structure_factor_coef Fsqd
_refine_ls_weighting_details 'calc w = 1/[\s^2^(Fo^2^)+(0.0815P)^2^+0.1299P] where P = (Fo^2^+2Fc^2^)/3'
_refine_ls_weighting_scheme calc
_refine_ls_wR_factor_gt 0.150
_refine_ls_wR_factor_ref 0.177
_reflns_number_gt 1236
_reflns_number_total 2189
_reflns_threshold_expression I>2\s(I)
_cod_data_source_file at6029.cif
_cod_data_source_block I
_cod_depositor_comments
;
The following automatic conversions were performed:
'_symmetry_cell_setting' value 'Monoclinic' changed to 'monoclinic'
according to '/home/saulius/struct/CIF-dictionaries/cif_core.dic'
dictionary named 'cif_core.dic' version 2.4.1 from 2010-06-29.

Automatic conversion script
Id: cif_fix_enum 1527 2010-12-29 10:47:43Z saulius 

The following automatic conversions were performed:

'_symmetry_cell_setting' value 'Monoclinic' changed to 'monoclinic'
according to /home/saulius/struct/CIF-dictionaries/cif_core.dic
dictionary named 'cif_core.dic' version 2.4.1 from 2010-06-29.

Automatic conversion script
Id: cif_fix_values 1715 2011-07-08 13:25:40Z adriana 
;
_cod_original_sg_symbol_Hall -P2yn
_cod_original_sg_symbol_H-M 'P 21/n'
_cod_database_code 2206841
_cod_database_fobs_code 2206841

loop_
_symmetry_equiv_pos_as_xyz
'x, y, z'
'-x+1/2, y+1/2, -z+1/2'
'-x, -y, -z'
'x-1/2, -y-1/2, z-1/2'

loop_
_atom_site_label
_atom_site_fract_x
_atom_site_fract_y
_atom_site_fract_z
_atom_site_U_iso_or_equiv
_atom_site_adp_type
_atom_site_calc_flag
_atom_site_refinement_flags
_atom_site_occupancy
_atom_site_type_symbol
C1 0.4350(5) 0.2948(4) 0.0936(3) 0.0935(11) Uani d . 1 C
H1A 0.5495 0.2728 0.0831 0.112 Uiso calc R 1 H
H1B 0.3782 0.2086 0.1059 0.112 Uiso calc R 1 H
C2 0.2835(3) 0.4826(3) 0.0473(2) 0.0662(8) Uani d . 1 C
C3 0.3361(4) 0.4973(3) 0.1390(2) 0.0698(8) Uani d . 1 C
C4 0.1847(3) 0.5780(3) -0.00098(18) 0.0648(8) Uani d . 1 C
H4 0.1501 0.5658 -0.0631 0.078 Uiso calc R 1 H
C5 0.2908(4) 0.6088(4) 0.1869(2) 0.0812(9) Uani d . 1 C
H5 0.3264 0.6184 0.2491 0.097 Uiso calc R 1 H
C6 0.1364(3) 0.6958(3) 0.04577(17) 0.0585(7) Uani d . 1 C
C7 0.1883(4) 0.7093(3) 0.13897(18) 0.0704(8) Uani d . 1 C
H7 0.1543 0.7867 0.1702 0.084 Uiso calc R 1 H
C8 0.0330(3) 0.8016(3) -0.00753(18) 0.0620(7) Uani d . 1 C
C9 -0.0066(3) 0.9417(3) 0.03436(17) 0.0591(7) Uani d . 1 C
H9 0.0743 0.9589 0.0886 0.071 Uiso calc R 1 H
C10 -0.1831(4) 0.9389(3) 0.0627(2) 0.0701(8) Uani d . 1 C
C11 -0.3564(5) 0.8434(5) 0.1666(3) 0.1238(15) Uani d D 1 C
H11A -0.4434 0.8480 0.1149 0.149 Uiso calc R 1 H
H11B -0.3636 0.7530 0.1956 0.149 Uiso calc R 1 H
C12 -0.3829(7) 0.9534(6) 0.2318(3) 0.158(2) Uani d D 1 C
H12A -0.2936 0.9515 0.2815 0.238 Uiso calc R 1 H
H12B -0.4885 0.9388 0.2552 0.238 Uiso calc R 1 H
H12C -0.3840 1.0423 0.2017 0.238 Uiso calc R 1 H
O1 0.3495(3) 0.3619(2) 0.01556(15) 0.0925(7) Uani d . 1 O
O2 0.4356(3) 0.3873(3) 0.16917(16) 0.0960(8) Uani d . 1 O
O3 -0.0222(3) 0.7800(2) -0.08714(13) 0.0862(7) Uani d . 1 O
O4 -0.2990(3) 0.9971(3) 0.02267(18) 0.1142(10) Uani d . 1 O
O5 -0.1912(3) 0.8590(3) 0.13468(15) 0.0953(8) Uani d . 1 O

loop_
_atom_site_aniso_label
_atom_site_aniso_U_11
_atom_site_aniso_U_22
_atom_site_aniso_U_33
_atom_site_aniso_U_12
_atom_site_aniso_U_13
_atom_site_aniso_U_23
C1 0.086(2) 0.086(3) 0.106(3) 0.0094(19) -0.0031(19) 0.011(2)
C2 0.0602(17) 0.071(2) 0.0679(18) -0.0017(15) 0.0086(14) 0.0049(15)
C3 0.0648(19) 0.076(2) 0.0664(19) -0.0078(16) -0.0013(14) 0.0146(16)
C4 0.0664(18) 0.0736(19) 0.0530(15) 0.0000(15) 0.0017(13) 0.0017(14)
C5 0.097(2) 0.090(2) 0.0539(16) -0.0044(19) -0.0029(15) 0.0084(17)
C6 0.0535(15) 0.0689(18) 0.0531(15) -0.0063(13) 0.0066(12) 0.0016(14)
C7 0.0779(19) 0.076(2) 0.0573(16) -0.0030(16) 0.0069(14) -0.0033(15)
C8 0.0574(16) 0.0712(19) 0.0565(16) -0.0055(14) 0.0033(13) 0.0001(14)
C9 0.0508(16) 0.0694(18) 0.0568(15) -0.0018(13) 0.0050(12) -0.0002(13)
C10 0.0593(19) 0.078(2) 0.074(2) -0.0008(16) 0.0130(15) 0.0010(16)
C11 0.106(3) 0.131(3) 0.149(4) -0.002(3) 0.079(3) 0.018(3)
C12 0.139(4) 0.233(6) 0.113(3) 0.048(4) 0.056(3) 0.007(4)
O1 0.1058(17) 0.0834(16) 0.0865(15) 0.0224(13) 0.0040(13) 0.0021(12)
O2 0.0981(18) 0.0937(17) 0.0901(16) 0.0113(13) -0.0146(13) 0.0252(14)
O3 0.1045(17) 0.0840(15) 0.0641(13) 0.0109(12) -0.0157(11) -0.0074(11)
O4 0.0550(14) 0.161(3) 0.128(2) 0.0083(14) 0.0155(13) 0.0489(18)
O5 0.0859(16) 0.1119(18) 0.0966(16) 0.0060(13) 0.0462(13) 0.0185(14)

loop_
_atom_type_symbol
_atom_type_description
_atom_type_scat_dispersion_real
_atom_type_scat_dispersion_imag
_atom_type_scat_source
C C 0.0033 0.0016 'International Tables Vol C Tables 4.2.6.8 and 6.1.1.4'
H H 0.0000 0.0000 'International Tables Vol C Tables 4.2.6.8 and 6.1.1.4'
O O 0.0106 0.0060 'International Tables Vol C Tables 4.2.6.8 and 6.1.1.4'

loop_
_geom_angle_atom_site_label_1
_geom_angle_atom_site_label_2
_geom_angle_atom_site_label_3
_geom_angle_site_symmetry_1
_geom_angle
_geom_angle_publ_flag
O1 C1 O2 . 107.8(3) yes
O1 C1 H1A . 110.1 ?
O2 C1 H1A . 110.1 ?
O1 C1 H1B . 110.1 ?
O2 C1 H1B . 110.1 ?
H1A C1 H1B . 108.5 ?
C4 C2 C3 . 122.5(3) yes
C4 C2 O1 . 127.9(3) ?
C3 C2 O1 . 109.5(3) ?
C5 C3 O2 . 128.6(3) ?
C5 C3 C2 . 121.5(3) yes
O2 C3 C2 . 109.8(3) yes
C2 C4 C6 . 117.8(2) ?
C2 C4 H4 . 121.1 ?
C6 C4 H4 . 121.1 ?
C3 C5 C7 . 117.3(3) ?
C3 C5 H5 . 121.3 ?
C7 C5 H5 . 121.3 ?
C7 C6 C4 . 119.4(3) ?
C7 C6 C8 . 122.9(3) ?
C4 C6 C8 . 117.7(2) ?
C6 C7 C5 . 121.4(3) ?
C6 C7 H7 . 119.3 ?
C5 C7 H7 . 119.3 ?
O3 C8 C6 . 120.7(3) ?
O3 C8 C9 . 117.9(2) yes
C6 C8 C9 . 121.4(2) yes
C9 C9 C10 3_575 109.6(3) yes
C9 C9 C8 3_575 110.2(3) yes
C10 C9 C8 . 109.8(2) yes
C9 C9 H9 3_575 109.1 ?
C10 C9 H9 . 109.1 ?
C8 C9 H9 . 109.1 ?
O4 C10 O5 . 124.5(3) yes
O4 C10 C9 . 123.9(3) yes
O5 C10 C9 . 111.5(3) yes
C12 C11 O5 . 110.1(4) ?
C12 C11 H11A . 109.6 ?
O5 C11 H11A . 109.6 ?
C12 C11 H11B . 109.6 ?
O5 C11 H11B . 109.6 ?
H11A C11 H11B . 108.1 ?
C11 C12 H12A . 109.5 ?
C11 C12 H12B . 109.5 ?
H12A C12 H12B . 109.5 ?
C11 C12 H12C . 109.5 ?
H12A C12 H12C . 109.5 ?
H12B C12 H12C . 109.5 ?
C2 O1 C1 . 106.0(2) yes
C3 O2 C1 . 106.3(2) yes
C10 O5 C11 . 116.8(3) yes

loop_
_geom_bond_atom_site_label_1
_geom_bond_atom_site_label_2
_geom_bond_site_symmetry_2
_geom_bond_distance
_geom_bond_publ_flag
C1 O1 . 1.418(4) yes
C1 O2 . 1.421(4) yes
C1 H1A . 0.9700 ?
C1 H1B . 0.9700 ?
C2 C4 . 1.354(4) ?
C2 C3 . 1.371(4) ?
C2 O1 . 1.376(3) yes
C3 C5 . 1.352(4) ?
C3 O2 . 1.364(4) yes
C4 C6 . 1.400(4) ?
C4 H4 . 0.9300 ?
C5 C7 . 1.400(4) ?
C5 H5 . 0.9300 ?
C6 C7 . 1.390(3) yes
C6 C8 . 1.475(4) yes
C7 H7 . 0.9300 ?
C8 O3 . 1.219(3) yes
C8 C9 . 1.526(4) yes
C9 C9 3_575 1.518(5) yes
C9 C10 . 1.520(4) ?
C9 H9 . 0.9800 ?
C10 O4 . 1.178(3) yes
C10 O5 . 1.314(4) yes
C11 C12 . 1.457(5) ?
C11 O5 . 1.462(4) yes
C11 H11A . 0.9700 ?
C11 H11B . 0.9700 ?
C12 H12A . 0.9600 ?
C12 H12B . 0.9600 ?
C12 H12C . 0.9600 ?

loop_
_geom_torsion_atom_site_label_1
_geom_torsion_atom_site_label_2
_geom_torsion_atom_site_label_3
_geom_torsion_atom_site_label_4
_geom_torsion_site_symmetry_1
_geom_torsion_site_symmetry_4
_geom_torsion
_geom_torsion_publ_flag
C4 C2 C3 C5 . . 0.3(4) ?
O1 C2 C3 C5 . . 179.0(3) ?
C4 C2 C3 O2 . . -179.1(3) ?
O1 C2 C3 O2 . . -0.4(3) ?
C3 C2 C4 C6 . . 0.3(4) ?
O1 C2 C4 C6 . . -178.1(3) yes
O2 C3 C5 C7 . . 179.1(3) ?
C2 C3 C5 C7 . . -0.2(5) ?
C2 C4 C6 C7 . . -1.1(4) ?
C2 C4 C6 C8 . . 178.2(2) ?
C4 C6 C7 C5 . . 1.2(4) ?
C8 C6 C7 C5 . . -178.0(3) ?
C3 C5 C7 C6 . . -0.6(4) ?
C7 C6 C8 O3 . . -173.4(3) yes
C4 C6 C8 O3 . . 7.3(4) ?
C7 C6 C8 C9 . . 7.3(4) ?
C4 C6 C8 C9 . . -171.9(2) yes
O3 C8 C9 C9 . 3_575 -40.7(4) yes
C6 C8 C9 C9 . 3_575 138.6(3) yes
O3 C8 C9 C10 . . 80.1(3) yes
C6 C8 C9 C10 . . -100.5(3) yes
C9 C9 C10 O4 3_575 . 15.2(5) ?
C8 C9 C10 O4 . . -106.0(4) ?
C9 C9 C10 O5 3_575 . -167.5(3) ?
C8 C9 C10 O5 . . 71.4(3) ?
C4 C2 O1 C1 . . -176.6(3) ?
C3 C2 O1 C1 . . 4.8(3) ?
O2 C1 O1 C2 . . -7.3(3) ?
C5 C3 O2 C1 . . 176.4(3) yes
C2 C3 O2 C1 . . -4.2(3) ?
O1 C1 O2 C3 . . 7.1(3) ?
O4 C10 O5 C11 . . -0.4(5) ?
C9 C10 O5 C11 . . -177.7(3) ?
C12 C11 O5 C10 . . -88.5(4) ?
